data_4021643
loop_
_publ_author_name
'Connie K. Y. Lee'
'Anthony J. Herlt'
'Gregory W. Simpson'
'Anthony C. Willis'
'Christopher J. Easton'

_publ_contact_author_address
;
Research School of Chemistry,
Australian National University,
Canberra, ACT 0200, Australia
;
_publ_contact_author_email ' easton@rsc.anu.edu.au '
_publ_contact_author_fax ' 61 2 6125 8114 '
_publ_contact_author_name ' Christopher J. Easton '
_publ_contact_author_phone ' 61 2 6125 8201 '
_publ_section_title
;
 4-Alkoxycarbonyl- and Aminocarbonyl-Substituted Isoxazoles
 as Masked Acrylates and Acrylamides in the Asymmetric
 Synthesis of \D^2^-Isoxazolines
;
_journal_name_full 'Journal of Organic Chemistry'
_journal_page_first 3221
_journal_page_last 3231
_journal_paper_doi 10.1021/jo0602569
_journal_volume 71
_journal_year 2006
_chemical_formula_moiety 'C19 H18 N2 O2 '
_chemical_formula_sum 'C19 H18 N2 O2'
_chemical_formula_weight 306.36
_space_group_IT_number 14
_symmetry_cell_setting monoclinic
_symmetry_space_group_name_Hall '-P 2yn'
_symmetry_space_group_name_H-M 'P 1 21/n 1'
_audit_creation_date 2001-02-15
_audit_creation_method 'by teXsan v1.8'
_audit_update_record
;
2001-02-15 - Report on C19 H18 N2 O2
             by Anthony C. Willis
             for Connie K. Y. Lee and Christopher J. Easton
2000-02-15 - passes checkcif tests with minor warnings   
;
_cell_angle_alpha 90
_cell_angle_beta 105.924(1)
_cell_angle_gamma 90
_cell_formula_units_Z 4
_cell_length_a 14.4024(3)
_cell_length_b 6.3863(1)
_cell_length_c 18.4534(5)
_cell_measurement_reflns_used 17156
_cell_measurement_temperature 200.0
_cell_measurement_theta_max 25.028
_cell_measurement_theta_min 2.546
_cell_volume 1632.18(6)
_computing_cell_refinement 'HKL Scalepack (Otwinowski & Minor 1997)'
_computing_data_collection KappaCCD
_computing_data_reduction 'Denzo and Scalepak (Otwinowski & Minor, 1997)'
_computing_publication_material 'teXsan (MSC, 1992-1997)'
_computing_structure_refinement 'teXsan (MSC, 1992-1997)'
_computing_structure_solution
;
SIR92 (Altomare, et. al. 1994)
;
_diffrn_ambient_temperature 200.0
_diffrn_measured_fraction_theta_full .99
_diffrn_measured_fraction_theta_max .99
_diffrn_measurement_device_type 'Nonius KappaCCD'
_diffrn_measurement_method ' \f and \w scans with CCD '
_diffrn_orient_matrix_type X=UH
_diffrn_orient_matrix_UB_11 0.00524
_diffrn_orient_matrix_UB_12 -0.03905
_diffrn_orient_matrix_UB_13 -0.06051
_diffrn_orient_matrix_UB_21 -0.04657
_diffrn_orient_matrix_UB_22 0.12374
_diffrn_orient_matrix_UB_23 -0.08389
_diffrn_orient_matrix_UB_31 0.05271
_diffrn_orient_matrix_UB_32 0.00725
_diffrn_orient_matrix_UB_33 -0.01856
_diffrn_radiation_detector CCD
_diffrn_radiation_monochromator graphite
_diffrn_radiation_source 'X-ray tube'
_diffrn_radiation_type 'Mo K\a'
_diffrn_radiation_wavelength 0.7107
_diffrn_reflns_av_R_equivalents 0.06013
_diffrn_reflns_av_sigmaI/netI 0.140
_diffrn_reflns_limit_h_max 17
_diffrn_reflns_limit_h_min -15
_diffrn_reflns_limit_k_max 6
_diffrn_reflns_limit_k_min -7
_diffrn_reflns_limit_l_max 21
_diffrn_reflns_limit_l_min -22
_diffrn_reflns_number 23462
_diffrn_reflns_reduction_process 'Lp corrections applied'
_diffrn_reflns_theta_full 25
_diffrn_reflns_theta_max 25.15
_diffrn_reflns_theta_min 2.85
_diffrn_standards_number 0
_exptl_absorpt_coefficient_mu 0.082
_exptl_absorpt_correction_T_max 0.990
_exptl_absorpt_correction_T_min 0.978
_exptl_absorpt_correction_type integration
_exptl_absorpt_process_details
;
Gaussian integration (Coppens, 1970)  implemented in maXus (2000)
;
_exptl_crystal_colour colourless
_exptl_crystal_density_diffrn 1.247
_exptl_crystal_density_meas ?
_exptl_crystal_description block
_exptl_crystal_F_000 648.00
_exptl_crystal_size_max 0.36
_exptl_crystal_size_mid 0.13
_exptl_crystal_size_min 0.13
_refine_diff_density_max 0.48
_refine_diff_density_min -0.23
_refine_ls_extinction_coef 0.0000021(5)
_refine_ls_extinction_expression 'equ(3) Acta Cryst.(1968) A24, p213.'
_refine_ls_extinction_method 'Zachariasen (1967)'
_refine_ls_goodness_of_fit_all 1.270
_refine_ls_goodness_of_fit_ref 1.455
_refine_ls_hydrogen_treatment mixed
_refine_ls_matrix_type full
_refine_ls_number_constraints 0
_refine_ls_number_parameters 215
_refine_ls_number_reflns 1958
_refine_ls_number_restraints 0
_refine_ls_R_factor_all 0.0672
_refine_ls_R_factor_gt 0.0444
_refine_ls_shift/su_max 0.0002
_refine_ls_shift/su_mean 0.0061
_refine_ls_structure_factor_coef F
_refine_ls_weighting_details
;
w = 1/[\s^2^(Fo)] 
;
_refine_ls_weighting_scheme sigma
_refine_ls_wR_factor_all 0.0600
_refine_ls_wR_factor_ref 0.0554
_reflns_number_gt 1958
_reflns_number_total 2908
_reflns_threshold_expression I>2.00\s(I)
_cod_data_source_file jo0602569si20060207_061030.cif
_cod_depositor_comments
;
The following automatic conversions were performed:
data name '_geom_bond_atom_site_label_D' replaced with
'_geom_hbond_atom_site_label_D' as specified in the replacement file
'/home/antanas/src/cod-tools/trunk/data/replacement-values/replacement_tags.lst'.

data
name '_geom_bond_atom_site_label_H' replaced with
'_geom_hbond_atom_site_label_H' as specified in the replacement file
'/home/antanas/src/cod-tools/trunk/data/replacement-values/replacement_tags.lst'.

data
name '_geom_bond_atom_site_label_A' replaced with
'_geom_hbond_atom_site_label_A' as specified in the replacement file
'/home/antanas/src/cod-tools/trunk/data/replacement-values/replacement_tags.lst'.

data
name '_geom_bond_distance_DH' replaced with '_geom_hbond_distance_DH'
as specified in the replacement file
'/home/antanas/src/cod-tools/trunk/data/replacement-values/replacement_tags.lst'.

data
name '_geom_contact_distance_HA' replaced with
'_geom_hbond_distance_HA' as specified in the replacement file
'/home/antanas/src/cod-tools/trunk/data/replacement-values/replacement_tags.lst'.

data
name '_geom_contact_distance_DA' replaced with
'_geom_hbond_distance_DA' as specified in the replacement file
'/home/antanas/src/cod-tools/trunk/data/replacement-values/replacement_tags.lst'.

data
name '_geom_angle_DHA' replaced with '_geom_hbond_angle_DHA' as
specified in the replacement file
'/home/antanas/src/cod-tools/trunk/data/replacement-values/replacement_tags.lst'.

data
name '_geom_contact_site_symmetry_A' replaced with
'_geom_hbond_site_symmetry_A' as specified in the replacement file
'/home/antanas/src/cod-tools/trunk/data/replacement-values/replacement_tags.lst'.

Automatic conversion script
Id: cif_correct_tags 5005 2017-03-03 11:38:54Z antanas 
;
_cod_original_sg_symbol_H-M 'P 21/n     '
_cod_original_formula_sum 'C19 H18 N2 O2 '
_cod_database_code 4021643

loop_
_symmetry_equiv_pos_as_xyz
'   +x,   +y,   +z'
1/2-x,1/2+y,1/2-z
'   -x,   -y,   -z'
1/2+x,1/2-y,1/2+z

loop_
_atom_site_label
_atom_site_fract_x
_atom_site_fract_y
_atom_site_fract_z
_atom_site_U_iso_or_equiv
_atom_site_occupancy
_atom_site_adp_type
_atom_site_calc_flag
O(1) 0.5225(1) 0.7070(2) 0.1913(1) 0.0525(5) 1.000 Uani d
O(41) 0.5622(1) 0.2348(2) 0.0432(1) 0.0534(6) 1.000 Uani d
N(2) 0.4263(1) 0.6539(3) 0.1891(1) 0.0538(7) 1.000 Uani d
N(42) 0.4265(2) 0.0986(3) 0.0594(1) 0.0511(7) 1.000 Uani d
C(3) 0.4074(2) 0.4826(3) 0.1489(1) 0.0379(7) 1.000 Uani d
C(4) 0.4880(1) 0.4184(3) 0.1230(1) 0.0330(6) 1.000 Uani d
C(5) 0.5571(2) 0.5639(3) 0.1515(1) 0.0372(6) 1.000 Uani d
C(31) 0.3100(2) 0.3875(3) 0.1359(1) 0.0366(7) 1.000 Uani d
C(32) 0.2965(2) 0.2217(3) 0.1820(1) 0.0398(7) 1.000 Uani d
C(33) 0.2049(2) 0.1362(3) 0.1684(1) 0.0477(8) 1.000 Uani d
C(34) 0.1276(2) 0.2080(4) 0.1120(1) 0.0488(8) 1.000 Uani d
C(35) 0.1433(2) 0.3710(4) 0.0676(1) 0.0503(8) 1.000 Uani d
C(36) 0.2332(2) 0.4647(4) 0.0784(1) 0.0438(7) 1.000 Uani d
C(41) 0.4947(2) 0.2435(3) 0.0719(1) 0.0363(6) 1.000 Uani d
C(51) 0.6574(2) 0.6018(3) 0.1499(1) 0.0379(7) 1.000 Uani d
C(52) 0.7266(2) 0.4480(4) 0.1718(1) 0.0480(8) 1.000 Uani d
C(53) 0.8213(2) 0.4905(5) 0.1725(2) 0.0629(9) 1.000 Uani d
C(54) 0.8457(2) 0.6836(5) 0.1502(2) 0.066(1) 1.000 Uani d
C(55) 0.7769(2) 0.8352(5) 0.1283(2) 0.065(1) 1.000 Uani d
C(56) 0.6832(2) 0.7958(4) 0.1289(2) 0.0512(8) 1.000 Uani d
C(321) 0.3782(2) 0.1395(4) 0.2451(2) 0.0525(8) 1.000 Uani d
C(341) 0.0282(2) 0.1155(5) 0.1009(2) 0.074(1) 1.000 Uani d
C(361) 0.2471(2) 0.6472(4) 0.0302(2) 0.0635(9) 1.000 Uani d
H(1) 0.427(2) -0.007(4) 0.027(2) 0.061 1.000 Uiso d
H(2) 0.377(2) 0.111(4) 0.076(2) 0.061 1.000 Uiso d
H(3) 0.1951 0.0237 0.1992 0.057 1.000 Uiso c
H(4) 0.0906 0.4210 0.0282 0.060 1.000 Uiso c
H(5) 0.4145 0.2536 0.2716 0.063 1.000 Uiso c
H(6) 0.4188 0.0534 0.2250 0.063 1.000 Uiso c
H(7) 0.3528 0.0597 0.2787 0.063 1.000 Uiso c
H(8) 0.0303 -0.0306 0.0918 0.089 1.000 Uiso c
H(9) 0.0074 0.1382 0.1448 0.089 1.000 Uiso c
H(10) -0.0157 0.1807 0.0589 0.089 1.000 Uiso c
H(11) 0.1906 0.6650 -0.0104 0.076 1.000 Uiso c
H(12) 0.2588 0.7709 0.0599 0.076 1.000 Uiso c
H(13) 0.3007 0.6203 0.0109 0.076 1.000 Uiso c
H(14) 0.7096 0.3138 0.1863 0.058 1.000 Uiso c
H(15) 0.8695 0.3859 0.1884 0.076 1.000 Uiso c
H(16) 0.9104 0.7114 0.1500 0.080 1.000 Uiso c
H(17) 0.7937 0.9681 0.1125 0.078 1.000 Uiso c
H(18) 0.6359 0.9029 0.1147 0.061 1.000 Uiso c

loop_
_atom_site_aniso_label
_atom_site_aniso_U_11
_atom_site_aniso_U_22
_atom_site_aniso_U_33
_atom_site_aniso_U_12
_atom_site_aniso_U_13
_atom_site_aniso_U_23
O(1) 0.045(1) 0.050(1) 0.069(1) -0.0137(8) 0.0268(9) -0.0264(9)
O(41) 0.051(1) 0.049(1) 0.074(1) -0.0127(8) 0.041(1) -0.0225(9)
N(2) 0.045(1) 0.052(1) 0.074(2) -0.014(1) 0.032(1) -0.025(1)
N(42) 0.052(1) 0.047(1) 0.066(1) -0.018(1) 0.038(1) -0.026(1)
C(3) 0.040(1) 0.035(1) 0.042(1) -0.003(1) 0.017(1) -0.005(1)
C(4) 0.034(1) 0.030(1) 0.038(1) -0.002(1) 0.015(1) -0.003(1)
C(5) 0.039(1) 0.036(1) 0.040(1) -0.001(1) 0.015(1) -0.004(1)
C(31) 0.036(1) 0.037(1) 0.043(1) -0.003(1) 0.021(1) -0.008(1)
C(32) 0.043(1) 0.037(1) 0.045(1) -0.001(1) 0.022(1) -0.007(1)
C(33) 0.053(2) 0.043(1) 0.055(2) -0.011(1) 0.028(1) -0.001(1)
C(34) 0.042(2) 0.059(2) 0.050(2) -0.015(1) 0.019(1) -0.007(1)
C(35) 0.040(2) 0.067(2) 0.046(2) -0.004(1) 0.014(1) 0.002(1)
C(36) 0.042(2) 0.049(1) 0.045(2) -0.004(1) 0.021(1) 0.000(1)
C(41) 0.039(1) 0.034(1) 0.039(1) -0.002(1) 0.015(1) -0.002(1)
C(51) 0.034(1) 0.045(1) 0.035(1) -0.005(1) 0.010(1) -0.003(1)
C(52) 0.042(2) 0.053(1) 0.049(2) 0.002(1) 0.011(1) 0.008(1)
C(53) 0.038(2) 0.089(2) 0.059(2) 0.011(1) 0.008(1) 0.012(2)
C(54) 0.037(2) 0.097(2) 0.065(2) -0.018(2) 0.012(1) 0.007(2)
C(55) 0.055(2) 0.068(2) 0.075(2) -0.019(2) 0.022(2) 0.007(2)
C(56) 0.045(2) 0.046(1) 0.064(2) -0.006(1) 0.017(1) 0.004(1)
C(321) 0.056(2) 0.043(1) 0.061(2) 0.004(1) 0.020(1) 0.002(1)
C(341) 0.054(2) 0.096(2) 0.075(2) -0.025(2) 0.022(2) 0.001(2)
C(361) 0.058(2) 0.073(2) 0.062(2) -0.007(1) 0.020(1) 0.017(1)

loop_
_atom_type_symbol
_atom_type_oxidation_number
_atom_type_number_in_cell
_atom_type_scat_dispersion_real
_atom_type_scat_dispersion_imag
_atom_type_scat_source
C 0 76 0.002 0.002
;International Tables for Crystallography
(1992, Vol. C, Tables 4.2.6.8 and 6.1.1.1)
;
H 0 72 0.000 0.000
;International Tables for Crystallography
(1992, Vol. C, Table 6.1.1.2)
;
N 0 8 0.004 0.003
;International Tables for Crystallography
(1992, Vol. C, Tables 4.2.6.8 and 6.1.1.1)
;
O 0 8 0.008 0.006
;International Tables for Crystallography
(1992, Vol. C, Tables 4.2.6.8 and 6.1.1.1)
;

loop_
_exptl_crystal_face_index_h
_exptl_crystal_face_index_k
_exptl_crystal_face_index_l
_exptl_crystal_face_perp_dist
0 1 0 0.180
0 -1 0 0.180
-1 0 1 0.030
1 0 -1 0.100
2 0 14 0.100
14 0 2 0.130
-14 0 -2 0.020
-6 0 -11 0.020

loop_
_geom_angle_atom_site_label_1
_geom_angle_atom_site_label_2
_geom_angle_atom_site_label_3
_geom_angle
_geom_angle_publ_flag
N(2) O(1) C(5) 109.1(2) yes
O(1) N(2) C(3) 105.4(2) yes
C(41) N(42) H(1) 119(2) no
C(41) N(42) H(2) 122(2) no
H(1) N(42) H(2) 118(2) no
N(2) C(3) C(4) 111.6(2) yes
N(2) C(3) C(31) 118.3(2) yes
C(4) C(3) C(31) 130.2(2) yes
C(3) C(4) C(5) 104.5(2) yes
C(3) C(4) C(41) 129.0(2) yes
C(5) C(4) C(41) 126.4(2) yes
O(1) C(5) C(4) 109.4(2) yes
O(1) C(5) C(51) 114.2(2) yes
C(4) C(5) C(51) 136.4(2) yes
C(3) C(31) C(32) 119.4(2) yes
C(3) C(31) C(36) 119.6(2) yes
C(32) C(31) C(36) 120.9(2) yes
C(31) C(32) C(33) 118.1(2) yes
C(31) C(32) C(321) 121.6(2) yes
C(33) C(32) C(321) 120.4(2) yes
C(32) C(33) C(34) 122.5(2) yes
C(32) C(33) H(3) 118.7 no
C(34) C(33) H(3) 118.7 no
C(33) C(34) C(35) 118.0(2) yes
C(33) C(34) C(341) 120.8(2) yes
C(35) C(34) C(341) 121.1(2) yes
C(34) C(35) C(36) 122.4(2) yes
C(34) C(35) H(4) 118.8 no
C(36) C(35) H(4) 118.8 no
C(31) C(36) C(35) 118.0(2) yes
C(31) C(36) C(361) 120.9(2) yes
C(35) C(36) C(361) 121.0(2) yes
O(41) C(41) N(42) 122.1(2) yes
O(41) C(41) C(4) 120.4(2) yes
N(42) C(41) C(4) 117.6(2) yes
C(5) C(51) C(52) 120.7(2) yes
C(5) C(51) C(56) 119.6(2) yes
C(52) C(51) C(56) 119.6(2) yes
C(51) C(52) C(53) 119.5(2) yes
C(51) C(52) H(14) 120.2 no
C(53) C(52) H(14) 120.2 no
C(52) C(53) C(54) 120.2(3) yes
C(52) C(53) H(15) 119.9 no
C(54) C(53) H(15) 119.9 no
C(53) C(54) C(55) 120.0(2) yes
C(53) C(54) H(16) 120.0 no
C(55) C(54) H(16) 120.0 no
C(54) C(55) C(56) 120.1(3) yes
C(54) C(55) H(17) 119.9 no
C(56) C(55) H(17) 119.9 no
C(51) C(56) C(55) 120.4(2) yes
C(51) C(56) H(18) 119.8 no
C(55) C(56) H(18) 119.8 no
C(32) C(321) H(5) 109.5 no
C(32) C(321) H(6) 109.5 no
C(32) C(321) H(7) 109.5 no
H(5) C(321) H(6) 109.5 no
H(5) C(321) H(7) 109.5 no
H(6) C(321) H(7) 109.5 no
C(34) C(341) H(8) 109.5 no
C(34) C(341) H(9) 109.5 no
C(34) C(341) H(10) 109.5 no
H(8) C(341) H(9) 109.5 no
H(8) C(341) H(10) 109.4 no
H(9) C(341) H(10) 109.5 no
C(36) C(361) H(11) 109.5 no
C(36) C(361) H(12) 109.5 no
C(36) C(361) H(13) 109.5 no
H(11) C(361) H(12) 109.5 no
H(11) C(361) H(13) 109.5 no
H(12) C(361) H(13) 109.5 no

loop_
_geom_bond_atom_site_label_1
_geom_bond_atom_site_label_2
_geom_bond_distance
_geom_bond_publ_flag
O(1) N(2) 1.416(2) yes
O(1) C(5) 1.351(2) yes
O(41) C(41) 1.229(2) yes
N(2) C(3) 1.308(3) yes
N(42) C(41) 1.323(3) yes
N(42) H(1) 0.91(3) no
N(42) H(2) 0.85(3) no
C(3) C(4) 1.431(3) yes
C(3) C(31) 1.485(3) yes
C(4) C(5) 1.358(3) yes
C(4) C(41) 1.482(3) yes
C(5) C(51) 1.473(3) yes
C(31) C(32) 1.405(3) yes
C(31) C(36) 1.396(3) yes
C(32) C(33) 1.386(3) yes
C(32) C(321) 1.505(3) yes
C(33) C(34) 1.378(3) yes
C(33) H(3) 0.95 no
C(34) C(35) 1.381(3) yes
C(34) C(341) 1.510(3) yes
C(35) C(36) 1.391(3) yes
C(35) H(4) 0.95 no
C(36) C(361) 1.511(3) yes
C(51) C(52) 1.378(3) yes
C(51) C(56) 1.379(3) yes
C(52) C(53) 1.387(3) yes
C(52) H(14) 0.95 no
C(53) C(54) 1.376(4) yes
C(53) H(15) 0.95 no
C(54) C(55) 1.365(4) yes
C(54) H(16) 0.95 no
C(55) C(56) 1.376(3) yes
C(55) H(17) 0.95 no
C(56) H(18) 0.95 no
C(321) H(5) 0.95 no
C(321) H(6) 0.95 no
C(321) H(7) 0.95 no
C(341) H(8) 0.95 no
C(341) H(9) 0.95 no
C(341) H(10) 0.95 no
C(361) H(11) 0.95 no
C(361) H(12) 0.95 no
C(361) H(13) 0.95 no

loop_
_geom_contact_atom_site_label_1
_geom_contact_atom_site_label_2
_geom_contact_distance
_geom_contact_site_symmetry_2
_geom_contact_publ_flag
O(1) C(53) 3.400(3) 2_655 no
O(1) N(42) 3.499(3) 1_565 no
O(41) N(42) 2.883(3) 3_655 no
O(41) C(56) 3.447(3) 1_545 no
O(41) C(361) 3.462(3) 3_665 no
N(2) C(321) 3.400(3) 1_565 no
N(42) C(56) 3.465(4) 3_665 no

loop_
_geom_hbond_atom_site_label_D
_geom_hbond_atom_site_label_H
_geom_hbond_atom_site_label_A
_geom_hbond_distance_DH
_geom_hbond_distance_HA
_geom_hbond_distance_DA
_geom_hbond_angle_DHA
_geom_hbond_site_symmetry_A
N(42) H(1) O(41) 0.91(3) 1.97(3) 2.882(3) 177(2) 3_655

loop_
_geom_torsion_atom_site_label_1
_geom_torsion_atom_site_label_2
_geom_torsion_atom_site_label_3
_geom_torsion_atom_site_label_4
_geom_torsion
_geom_torsion_publ_flag
O(1) N(2) C(3) C(4) -0.5(3) no
O(1) N(2) C(3) C(31) -179.7(2) no
O(1) C(5) C(4) C(3) -0.3(2) no
O(1) C(5) C(4) C(41) 175.6(2) no
O(1) C(5) C(51) C(52) 125.8(2) no
O(1) C(5) C(51) C(56) -51.9(3) no
O(41) C(41) C(4) C(3) 165.3(2) no
O(41) C(41) C(4) C(5) -9.6(3) no
N(2) O(1) C(5) C(4) 0.0(3) no
N(2) O(1) C(5) C(51) -179.7(2) no
N(2) C(3) C(4) C(5) 0.6(3) no
N(2) C(3) C(4) C(41) -175.2(2) no
N(2) C(3) C(31) C(32) -97.2(3) no
N(2) C(3) C(31) C(36) 82.5(3) no
N(42) C(41) C(4) C(3) -15.5(3) no
N(42) C(41) C(4) C(5) 169.6(2) no
C(3) N(2) O(1) C(5) 0.3(2) no
C(3) C(4) C(5) C(51) 179.3(2) no
C(3) C(31) C(32) C(33) -179.9(2) no
C(3) C(31) C(32) C(321) 0.8(3) no
C(3) C(31) C(36) C(35) 179.6(2) no
C(3) C(31) C(36) C(361) -1.5(3) no
C(4) C(3) C(31) C(32) 83.9(3) no
C(4) C(3) C(31) C(36) -96.5(3) no
C(4) C(5) C(51) C(52) -53.9(4) no
C(4) C(5) C(51) C(56) 128.5(3) no
C(5) C(4) C(3) C(31) 179.6(2) no
C(5) C(51) C(52) C(53) -177.6(2) no
C(5) C(51) C(56) C(55) 178.9(2) no
C(31) C(3) C(4) C(41) 3.8(4) no
C(31) C(32) C(33) C(34) -0.2(3) no
C(31) C(36) C(35) C(34) 0.8(4) no
C(32) C(31) C(36) C(35) -0.7(3) no
C(32) C(31) C(36) C(361) 178.2(2) no
C(32) C(33) C(34) C(35) 0.2(4) no
C(32) C(33) C(34) C(341) -177.8(2) no
C(33) C(32) C(31) C(36) 0.4(3) no
C(33) C(34) C(35) C(36) -0.6(4) no
C(34) C(33) C(32) C(321) 179.1(2) no
C(34) C(35) C(36) C(361) -178.1(2) no
C(36) C(31) C(32) C(321) -178.8(2) no
C(36) C(35) C(34) C(341) 177.5(2) no
C(41) C(4) C(5) C(51) -4.8(4) no
C(51) C(52) C(53) C(54) -1.2(4) no
C(51) C(56) C(55) C(54) -1.5(4) no
C(52) C(51) C(56) C(55) 1.3(4) no
C(52) C(53) C(54) C(55) 0.9(4) no
C(53) C(52) C(51) C(56) 0.1(4) no
C(53) C(54) C(55) C(56) 0.4(5) no

loop_
_cod_related_entry_id
_cod_related_entry_database
_cod_related_entry_code
1 ChemSpider 9848660
